data_7711313
loop_
_publ_author_name
'Feng, Yuquan'
'Zhong, Zhiguo'
'Meng, Zhaohui'
'Ma, Keshuan'
'Wang, Hongwei'
'Feng, Xun'
'Wang, Suhong'
'Yue, Zilong'
'Zeng, Zhaoge'
'Zhang, Shuhan'

_publ_section_title
;
 A highly efficient heterogeneous catalyst for selective oxidation of
 sulfides derived from an open-framework copper borovanadate containing a
 unique crown-shaped anion
;
_journal_name_full 'Dalton Transactions'
_journal_paper_doi 10.1039/D2DT02575B
_journal_year 2022
_chemical_formula_sum 'C24 H104 B32 Cu6 N24 O104 V12'
_chemical_formula_weight 3731.75
_space_group_IT_number 87
_space_group_name_Hall '-I 4'
_space_group_name_H-M_alt 'I 4/m'
_atom_sites_solution_hydrogens geom
_atom_sites_solution_primary direct
_atom_sites_solution_secondary difmap
_audit_creation_method SHELXL-97
_audit_update_record
;
2022-07-26 deposited with the CCDC.	2022-09-14 downloaded from the CCDC.
;
_cell_angle_alpha 90.00
_cell_angle_beta 90.00
_cell_angle_gamma 90.00
_cell_formula_units_Z 2
_cell_length_a 19.183(2)
_cell_length_b 19.183(2)
_cell_length_c 19.669(3)
_cell_measurement_temperature 293(2)
_cell_volume 7237.9(15)
_computing_structure_refinement 'SHELXL-97 (Sheldrick, 1997)'
_computing_structure_solution 'SHELXS-97 (Sheldrick, 1990)'
_diffrn_ambient_temperature 293(2)
_diffrn_measured_fraction_theta_full 0.972
_diffrn_measured_fraction_theta_max 0.972
_diffrn_radiation_monochromator graphite
_diffrn_radiation_source 'fine-focus sealed tube'
_diffrn_radiation_type MoK\a
_diffrn_radiation_wavelength 0.71073
_diffrn_reflns_av_R_equivalents 0.0691
_diffrn_reflns_av_sigmaI/netI 0.0534
_diffrn_reflns_limit_h_max 19
_diffrn_reflns_limit_h_min -22
_diffrn_reflns_limit_k_max 22
_diffrn_reflns_limit_k_min -22
_diffrn_reflns_limit_l_max 18
_diffrn_reflns_limit_l_min -23
_diffrn_reflns_number 17414
_diffrn_reflns_theta_full 24.99
_diffrn_reflns_theta_max 24.99
_diffrn_reflns_theta_min 2.56
_exptl_absorpt_coefficient_mu 1.710
_exptl_absorpt_correction_T_max 0.6648
_exptl_absorpt_correction_T_min 0.6107
_exptl_crystal_density_diffrn 1.712
_exptl_crystal_density_method 'not measured'
_exptl_crystal_F_000 3716
_exptl_crystal_size_max 0.32
_exptl_crystal_size_mid 0.28
_exptl_crystal_size_min 0.26
_refine_diff_density_max 1.934
_refine_diff_density_min -1.397
_refine_diff_density_rms 0.187
_refine_ls_extinction_method none
_refine_ls_goodness_of_fit_ref 1.082
_refine_ls_hydrogen_treatment mixed
_refine_ls_matrix_type full
_refine_ls_number_parameters 245
_refine_ls_number_reflns 3205
_refine_ls_number_restraints 49
_refine_ls_restrained_S_all 1.092
_refine_ls_R_factor_all 0.1364
_refine_ls_R_factor_gt 0.1098
_refine_ls_shift/su_max 0.000
_refine_ls_shift/su_mean 0.000
_refine_ls_structure_factor_coef Fsqd
_refine_ls_weighting_details 'calc w=1/[\s^2^(Fo^2^)+(0.0070P)^2^+380.0000P] where P=(Fo^2^+2Fc^2^)/3'
_refine_ls_weighting_scheme calc
_refine_ls_wR_factor_gt 0.2372
_refine_ls_wR_factor_ref 0.2467
_reflns_number_gt 2484
_reflns_number_total 3205
_reflns_threshold_expression >2sigma(I)
_cod_data_source_file d2dt02575b2.cif
_cod_data_source_block a
_cod_database_code 7711313

loop_
_symmetry_equiv_pos_as_xyz
'x, y, z'
'-y, x, z'
'-x, -y, z'
'y, -x, z'
'x+1/2, y+1/2, z+1/2'
'-y+1/2, x+1/2, z+1/2'
'-x+1/2, -y+1/2, z+1/2'
'y+1/2, -x+1/2, z+1/2'
'-x, -y, -z'
'y, -x, -z'
'x, y, -z'
'-y, x, -z'
'-x+1/2, -y+1/2, -z+1/2'
'y+1/2, -x+1/2, -z+1/2'
'x+1/2, y+1/2, -z+1/2'
'-y+1/2, x+1/2, -z+1/2'

loop_
_atom_site_label
_atom_site_type_symbol
_atom_site_fract_x
_atom_site_fract_y
_atom_site_fract_z
_atom_site_U_iso_or_equiv
_atom_site_adp_type
_atom_site_occupancy
_atom_site_symmetry_multiplicity
_atom_site_calc_flag
_atom_site_refinement_flags
_atom_site_disorder_assembly
_atom_site_disorder_group
V1 V 0.65495(12) 0.75137(11) 1.0000 0.0210(5) Uani 1 2 d S . .
V2 V 0.51013(11) 0.79490(11) 1.0000 0.0190(5) Uani 1 2 d S . .
V3 V 0.36563(12) 0.76114(11) 1.0000 0.0208(5) Uani 1 2 d S . .
Cu1 Cu 0.5000 1.0000 1.0000 0.0384(7) Uani 1 4 d SD . .
Cu2 Cu 0.2500 0.7500 0.7500 0.1382(19) Uani 1 2 d SU . .
B1 B 0.5095(6) 0.8428(6) 0.8068(6) 0.025(2) Uani 1 1 d . . .
B2 B 0.5736(6) 0.7469(6) 0.8638(5) 0.024(2) Uani 1 1 d . . .
B3 B 0.4457(6) 0.7487(6) 0.8633(6) 0.024(2) Uani 1 1 d . . .
B4 B 0.3332(6) 0.6788(5) 0.8714(5) 0.021(2) Uani 1 1 d . . .
O1 O 0.5128(4) 0.9041(4) 0.7735(4) 0.0364(18) Uani 1 1 d . . .
H1E H 0.4732 0.9179 0.7653 0.055 Uiso 1 1 calc R . .
O1W O 0.0969(9) 0.6664(10) 0.8877(11) 0.139(6) Uani 1 1 d . . .
O2 O 0.5716(3) 0.8151(3) 0.8260(3) 0.0244(15) Uani 1 1 d . . .
O2W O 0.0968(7) 0.9940(8) 0.5669(8) 0.101(4) Uani 1 1 d . . .
O3 O 0.4467(3) 0.8145(3) 0.8238(4) 0.0268(15) Uani 1 1 d . . .
O3W O 0.1255(13) 0.0004(16) 0.7570(12) 0.098(9) Uani 0.50 1 d P . .
O4 O 0.5091(3) 0.7101(3) 0.8512(3) 0.0239(14) Uani 1 1 d . . .
O5 O 0.5806(3) 0.7621(3) 0.9363(3) 0.0244(14) Uani 1 1 d . . .
O6 O 0.4396(3) 0.7651(3) 0.9363(3) 0.0223(14) Uani 1 1 d . . .
O7 O 0.3865(4) 0.7078(4) 0.8389(3) 0.0284(15) Uani 1 1 d . . .
O8 O 0.3182(3) 0.6972(3) 0.9381(3) 0.0276(15) Uani 1 1 d . . .
O9 O 0.2930(4) 0.6322(4) 0.8385(3) 0.0279(15) Uani 1 1 d . . .
O10 O 0.3232(6) 0.8338(5) 1.0000 0.035(2) Uani 1 2 d S . .
O11 O 0.7032(6) 0.8195(6) 1.0000 0.039(3) Uani 1 2 d S . .
O12 O 0.5121(5) 0.8776(5) 1.0000 0.030(2) Uani 1 2 d S . .
C1 C 0.6359(10) 1.0054(18) 1.0381(5) 0.153(11) Uani 1 1 d DU . .
H1C H 0.6635 1.0451 1.0524 0.183 Uiso 1 1 calc R . .
H1D H 0.6611 0.9640 1.0524 0.183 Uiso 1 1 calc R . .
C2 C 0.185(3) 0.825(2) 0.844(2) 0.25(2) Uani 1 1 d DU . .
H2C H 0.1868 0.8036 0.8889 0.305 Uiso 1 1 calc R . .
H2D H 0.1470 0.8586 0.8454 0.305 Uiso 1 1 calc R . .
C3 C 0.252(2) 0.866(3) 0.835(2) 0.24(2) Uani 1 1 d DU . .
H3C H 0.2421 0.9145 0.8241 0.289 Uiso 1 1 calc R . .
H3D H 0.2795 0.8655 0.8769 0.289 Uiso 1 1 calc R . .
N1 N 0.5685(12) 1.007(2) 1.0792(12) 0.34(3) Uani 1 1 d DU . .
H1A H 0.5636 1.0476 1.1023 0.412 Uiso 1 1 calc R . .
H1B H 0.5649 0.9711 1.1079 0.412 Uiso 1 1 calc R . .
N2 N 0.1656(17) 0.7688(17) 0.7934(18) 0.196(12) Uani 1 1 d DU . .
H2A H 0.1335 0.7843 0.7637 0.235 Uiso 1 1 calc R . .
H2B H 0.1491 0.7307 0.8146 0.235 Uiso 1 1 calc R . .
N3 N 0.2919(16) 0.8320(16) 0.7783(16) 0.177(10) Uani 1 1 d DU . .
H3A H 0.3356 0.8227 0.7923 0.213 Uiso 1 1 calc R . .
H3B H 0.2947 0.8616 0.7430 0.213 Uiso 1 1 calc R . .

loop_
_atom_site_aniso_label
_atom_site_aniso_U_11
_atom_site_aniso_U_22
_atom_site_aniso_U_33
_atom_site_aniso_U_23
_atom_site_aniso_U_13
_atom_site_aniso_U_12
V1 0.0236(12) 0.0190(11) 0.0204(11) 0.000 0.000 -0.0001(9)
V2 0.0217(11) 0.0163(11) 0.0192(11) 0.000 0.000 0.0005(9)
V3 0.0228(12) 0.0185(11) 0.0213(11) 0.000 0.000 -0.0004(9)
Cu1 0.0511(17) 0.0309(14) 0.0333(15) 0.000 0.000 -0.0004(13)
Cu2 0.125(4) 0.194(5) 0.095(3) 0.023(3) -0.015(3) 0.007(3)
B1 0.026(6) 0.026(6) 0.022(5) 0.006(4) -0.001(4) 0.001(4)
B2 0.026(5) 0.025(5) 0.020(5) 0.010(4) 0.006(4) 0.008(4)
B3 0.029(6) 0.025(5) 0.019(5) 0.003(4) 0.001(4) -0.002(4)
B4 0.026(5) 0.024(5) 0.015(5) 0.004(4) 0.000(4) 0.001(4)
O1 0.024(4) 0.031(4) 0.055(5) 0.019(4) -0.004(3) 0.000(3)
O1W 0.100(11) 0.147(15) 0.169(18) 0.007(13) -0.002(12) 0.019(10)
O2 0.017(3) 0.022(3) 0.034(4) 0.010(3) 0.004(3) 0.006(3)
O2W 0.089(9) 0.109(10) 0.104(10) 0.010(8) -0.038(8) -0.017(8)
O3 0.018(3) 0.029(4) 0.034(4) 0.010(3) -0.003(3) -0.003(3)
O3W 0.080(17) 0.15(2) 0.066(15) -0.004(15) 0.045(13) -0.009(16)
O4 0.031(4) 0.020(3) 0.021(3) 0.000(3) 0.002(3) 0.001(3)
O5 0.025(3) 0.031(4) 0.017(3) 0.001(3) -0.001(3) 0.008(3)
O6 0.020(3) 0.022(3) 0.024(3) 0.001(3) -0.001(3) -0.003(3)
O7 0.032(4) 0.032(4) 0.020(3) 0.002(3) 0.002(3) -0.013(3)
O8 0.027(4) 0.029(4) 0.026(4) -0.003(3) 0.003(3) -0.006(3)
O9 0.031(4) 0.030(4) 0.022(3) 0.001(3) 0.000(3) -0.014(3)
O10 0.037(6) 0.030(6) 0.039(6) 0.000 0.000 0.008(5)
O11 0.038(6) 0.034(6) 0.045(6) 0.000 0.000 -0.015(5)
O12 0.033(5) 0.015(5) 0.041(6) 0.000 0.000 0.006(4)
C1 0.163(14) 0.145(14) 0.150(14) -0.003(9) 0.017(9) -0.007(9)
C2 0.25(2) 0.25(2) 0.25(2) -0.001(10) 0.002(10) 0.008(10)
C3 0.24(2) 0.24(2) 0.24(2) 0.004(10) -0.006(10) -0.001(10)
N1 0.41(4) 0.20(3) 0.41(5) 0.02(3) -0.06(4) 0.14(3)
N2 0.189(14) 0.199(15) 0.199(15) 0.010(10) -0.006(10) 0.001(10)
N3 0.175(13) 0.178(13) 0.179(13) 0.014(9) -0.013(9) -0.002(9)

loop_
_atom_type_symbol
_atom_type_description
_atom_type_scat_dispersion_real
_atom_type_scat_dispersion_imag
_atom_type_scat_source
C C 0.0033 0.0016 'International Tables Vol C Tables 4.2.6.8 and 6.1.1.4'
H H 0.0000 0.0000 'International Tables Vol C Tables 4.2.6.8 and 6.1.1.4'
B B 0.0013 0.0007 'International Tables Vol C Tables 4.2.6.8 and 6.1.1.4'
Cu Cu 0.3201 1.2651 'International Tables Vol C Tables 4.2.6.8 and 6.1.1.4'
N N 0.0061 0.0033 'International Tables Vol C Tables 4.2.6.8 and 6.1.1.4'
O O 0.0106 0.0060 'International Tables Vol C Tables 4.2.6.8 and 6.1.1.4'
V V 0.3005 0.5294 'International Tables Vol C Tables 4.2.6.8 and 6.1.1.4'

loop_
_geom_angle_atom_site_label_1
_geom_angle_atom_site_label_2
_geom_angle_atom_site_label_3
_geom_angle
_geom_angle_site_symmetry_1
_geom_angle_site_symmetry_3
_geom_angle_publ_flag
O11 V1 O5 110.1(4) . . ?
O11 V1 O5 110.1(4) . 11_557 ?
O5 V1 O5 82.0(4) . 11_557 ?
O11 V1 O8 108.3(4) . 10_567 ?
O5 V1 O8 141.4(3) . 10_567 ?
O5 V1 O8 88.5(3) 11_557 10_567 ?
O11 V1 O8 108.3(4) . 4_565 ?
O5 V1 O8 88.5(3) . 4_565 ?
O5 V1 O8 141.4(3) 11_557 4_565 ?
O8 V1 O8 75.9(4) 10_567 4_565 ?
O11 V1 V2 108.6(4) . . ?
O5 V1 V2 41.74(19) . . ?
O5 V1 V2 41.74(19) 11_557 . ?
O8 V1 V2 125.9(2) 10_567 . ?
O8 V1 V2 125.9(2) 4_565 . ?
O11 V1 V3 102.5(4) . 10_567 ?
O5 V1 V3 125.6(2) . 10_567 ?
O5 V1 V3 125.6(2) 11_557 10_567 ?
O8 V1 V3 39.3(2) 10_567 10_567 ?
O8 V1 V3 39.3(2) 4_565 10_567 ?
V2 V1 V3 148.95(10) . 10_567 ?
O12 V2 O6 108.2(3) . . ?
O12 V2 O6 108.2(3) . 11_557 ?
O6 V2 O6 80.9(4) . 11_557 ?
O12 V2 O5 107.9(3) . 11_557 ?
O6 V2 O5 143.9(3) . 11_557 ?
O6 V2 O5 88.5(3) 11_557 11_557 ?
O12 V2 O5 107.9(3) . . ?
O6 V2 O5 88.5(3) . . ?
O6 V2 O5 143.9(3) 11_557 . ?
O5 V2 O5 80.0(4) 11_557 . ?
O12 V2 V3 104.5(4) . . ?
O6 V2 V3 41.41(19) . . ?
O6 V2 V3 41.41(19) 11_557 . ?
O5 V2 V3 127.1(2) 11_557 . ?
O5 V2 V3 127.1(2) . . ?
O12 V2 V1 105.4(4) . . ?
O6 V2 V1 125.9(2) . . ?
O6 V2 V1 125.9(2) 11_557 . ?
O5 V2 V1 40.71(19) 11_557 . ?
O5 V2 V1 40.71(19) . . ?
V3 V2 V1 150.12(10) . . ?
O10 V3 O6 110.1(3) . 11_557 ?
O10 V3 O6 110.1(3) . . ?
O6 V3 O6 82.8(4) 11_557 . ?
O10 V3 O8 107.9(4) . . ?
O6 V3 O8 141.9(3) 11_557 . ?
O6 V3 O8 87.8(3) . . ?
O10 V3 O8 107.9(4) . 11_557 ?
O6 V3 O8 87.8(3) 11_557 11_557 ?
O6 V3 O8 141.9(3) . 11_557 ?
O8 V3 O8 77.2(4) . 11_557 ?
O10 V3 V2 107.1(4) . . ?
O6 V3 V2 42.41(19) 11_557 . ?
O6 V3 V2 42.41(19) . . ?
O8 V3 V2 126.6(2) . . ?
O8 V3 V2 126.6(2) 11_557 . ?
O10 V3 V1 101.9(4) . 2_655 ?
O6 V3 V1 125.5(2) 11_557 2_655 ?
O6 V3 V1 125.5(2) . 2_655 ?
O8 V3 V1 39.9(2) . 2_655 ?
O8 V3 V1 39.9(2) 11_557 2_655 ?
V2 V3 V1 150.92(10) . 2_655 ?
N1 Cu1 N1 99.4(16) 11_557 . ?
N1 Cu1 N1 80.6(16) 11_557 9_677 ?
N1 Cu1 N1 180.000(7) . 9_677 ?
N1 Cu1 N1 180.000(8) 11_557 3_675 ?
N1 Cu1 N1 80.6(16) . 3_675 ?
N1 Cu1 N1 99.4(16) 9_677 3_675 ?
N1 Cu1 O12 89.7(11) 11_557 9_677 ?
N1 Cu1 O12 89.7(11) . 9_677 ?
N1 Cu1 O12 90.3(11) 9_677 9_677 ?
N1 Cu1 O12 90.3(11) 3_675 9_677 ?
N1 Cu1 O12 90.3(11) 11_557 . ?
N1 Cu1 O12 90.3(11) . . ?
N1 Cu1 O12 89.7(11) 9_677 . ?
N1 Cu1 O12 89.7(11) 3_675 . ?
O12 Cu1 O12 180.000(2) 9_677 . ?
N3 Cu2 N3 180.000(5) . 13_566 ?
N3 Cu2 N2 85.7(14) . 13_566 ?
N3 Cu2 N2 94.3(14) 13_566 13_566 ?
N3 Cu2 N2 94.3(14) . . ?
N3 Cu2 N2 85.7(14) 13_566 . ?
N2 Cu2 N2 180.000(7) 13_566 . ?
O1 B1 O2 115.8(9) . . ?
O1 B1 O3 120.6(9) . . ?
O2 B1 O3 123.4(9) . . ?
O4 B2 O9 110.3(8) . 4_565 ?
O4 B2 O5 110.1(8) . . ?
O9 B2 O5 111.6(8) 4_565 . ?
O4 B2 O2 108.5(8) . . ?
O9 B2 O2 108.0(7) 4_565 . ?
O5 B2 O2 108.2(8) . . ?
O4 B3 O7 109.0(8) . . ?
O4 B3 O6 109.6(8) . . ?
O7 B3 O6 111.8(8) . . ?
O4 B3 O3 109.9(8) . . ?
O7 B3 O3 107.2(8) . . ?
O6 B3 O3 109.2(8) . . ?
O7 B4 O9 119.2(9) . . ?
O7 B4 O8 120.5(9) . . ?
O9 B4 O8 120.3(9) . . ?
B1 O1 H1E 109.5 . . ?
B1 O2 B2 120.0(7) . . ?
B1 O3 B3 118.7(8) . . ?
B3 O4 B2 116.2(7) . . ?
B2 O5 V1 133.5(6) . . ?
B2 O5 V2 128.8(6) . . ?
V1 O5 V2 97.6(3) . . ?
B3 O6 V3 134.1(6) . . ?
B3 O6 V2 129.7(6) . . ?
V3 O6 V2 96.2(3) . . ?
B4 O7 B3 131.7(8) . . ?
B4 O8 V3 130.7(6) . . ?
B4 O8 V1 128.1(6) . 2_655 ?
V3 O8 V1 100.8(3) . 2_655 ?
B4 O9 B2 130.8(8) . 2_655 ?
V2 O12 Cu1 173.0(6) . . ?
C1 C1 N1 122.0(9) 11_557 . ?
C1 C1 H1C 106.8 11_557 . ?
N1 C1 H1C 106.8 . . ?
C1 C1 H1D 106.8 11_557 . ?
N1 C1 H1D 106.8 . . ?
H1C C1 H1D 106.7 . . ?
N2 C2 C3 120(4) . . ?
N2 C2 H2C 107.3 . . ?
C3 C2 H2C 107.3 . . ?
N2 C2 H2D 107.3 . . ?
C3 C2 H2D 107.3 . . ?
H2C C2 H2D 106.9 . . ?
N3 C3 C2 107(4) . . ?
N3 C3 H3C 110.4 . . ?
C2 C3 H3C 110.4 . . ?
N3 C3 H3D 110.4 . . ?
C2 C3 H3D 110.4 . . ?
H3C C3 H3D 108.6 . . ?
C1 N1 Cu1 98.0(14) . . ?
C1 N1 H1A 112.2 . . ?
Cu1 N1 H1A 112.2 . . ?
C1 N1 H1B 112.2 . . ?
Cu1 N1 H1B 112.2 . . ?
H1A N1 H1B 109.8 . . ?
C2 N2 Cu2 103(3) . . ?
C2 N2 H2A 111.1 . . ?
Cu2 N2 H2A 111.1 . . ?
C2 N2 H2B 111.1 . . ?
Cu2 N2 H2B 111.1 . . ?
H2A N2 H2B 109.1 . . ?
C3 N3 Cu2 112(3) . . ?
C3 N3 H3A 109.2 . . ?
Cu2 N3 H3A 109.2 . . ?
C3 N3 H3B 109.2 . . ?
Cu2 N3 H3B 109.2 . . ?
H3A N3 H3B 107.9 . . ?

loop_
_geom_bond_atom_site_label_1
_geom_bond_atom_site_label_2
_geom_bond_distance
_geom_bond_site_symmetry_2
_geom_bond_publ_flag
V1 O11 1.602(10) . ?
V1 O5 1.908(6) . ?
V1 O5 1.908(6) 11_557 ?
V1 O8 1.981(7) 10_567 ?
V1 O8 1.981(7) 4_565 ?
V1 V2 2.901(3) . ?
V1 V3 3.031(3) 10_567 ?
V2 O12 1.586(9) . ?
V2 O6 1.931(6) . ?
V2 O6 1.931(6) 11_557 ?
V2 O5 1.948(7) 11_557 ?
V2 O5 1.948(7) . ?
V2 V3 2.847(3) . ?
V3 O10 1.614(10) . ?
V3 O6 1.894(7) 11_557 ?
V3 O6 1.894(7) . ?
V3 O8 1.953(7) . ?
V3 O8 1.953(7) 11_557 ?
V3 V1 3.031(3) 2_655 ?
Cu1 N1 2.04(2) 11_557 ?
Cu1 N1 2.04(2) . ?
Cu1 N1 2.04(2) 9_677 ?
Cu1 N1 2.04(2) 3_675 ?
Cu1 O12 2.360(9) 9_677 ?
Cu1 O12 2.360(9) . ?
Cu2 N3 1.85(3) . ?
Cu2 N3 1.85(3) 13_566 ?
Cu2 N2 1.87(3) 13_566 ?
Cu2 N2 1.87(3) . ?
B1 O1 1.348(13) . ?
B1 O2 1.358(13) . ?
B1 O3 1.361(13) . ?
B2 O4 1.447(13) . ?
B2 O9 1.449(12) 4_565 ?
B2 O5 1.461(13) . ?
B2 O2 1.505(12) . ?
B3 O4 1.443(13) . ?
B3 O7 1.461(13) . ?
B3 O6 1.476(13) . ?
B3 O3 1.483(12) . ?
B4 O7 1.327(13) . ?
B4 O9 1.345(13) . ?
B4 O8 1.389(12) . ?
O1 H1E 0.8200 . ?
O8 V1 1.981(7) 2_655 ?
O9 B2 1.449(12) 2_655 ?
C1 C1 1.50(2) 11_557 ?
C1 N1 1.53(2) . ?
C1 H1C 0.9700 . ?
C1 H1D 0.9700 . ?
C2 N2 1.521(19) . ?
C2 C3 1.52(2) . ?
C2 H2C 0.9700 . ?
C2 H2D 0.9700 . ?
C3 N3 1.507(19) . ?
C3 H3C 0.9700 . ?
C3 H3D 0.9700 . ?
N1 H1A 0.9000 . ?
N1 H1B 0.9000 . ?
N2 H2A 0.9000 . ?
N2 H2B 0.9000 . ?
N3 H3A 0.9000 . ?
N3 H3B 0.9000 . ?
